data_7103443
loop_
_publ_author_name
'Salaudeen, A Abibat'
'Kilner, Colin A'
'Halcrow, Malcolm A'

_publ_section_title
;
 A crystalline hydrogen-bonded network with a poly-catenate topology.
;
_journal_issue 41
_journal_name_full 'Chemical communications (Cambridge, England)'
_journal_page_first 5200
_journal_page_last 5202
_journal_paper_doi 10.1039/b810393c
_journal_year 2008
_chemical_formula_moiety 'C46 H38 B2 Cu F8 N6 O8, 2[B F4], 0.5[H2 O]'
_chemical_formula_sum 'C46 H39 B2 Cu F8 N6 O8.5'
_chemical_formula_weight 1048.99
_chemical_name_systematic
;
Bis-[2,6-bis-(N-{4-carboxyphenyl}methyl)carbaldimino}pyridine]copper(II)
ditetrafluoroborate hemihydrate
;
_space_group_IT_number 15
_symmetry_cell_setting monoclinic
_symmetry_space_group_name_Hall '-C 2yc'
_symmetry_space_group_name_H-M 'C 1 2/c 1'
_atom_sites_solution_hydrogens geom
_atom_sites_solution_primary direct
_atom_sites_solution_secondary difmap
_audit_creation_method SHELXL-97
_cell_angle_alpha 90.00
_cell_angle_beta 108.035(4)
_cell_angle_gamma 90.00
_cell_formula_units_Z 4
_cell_length_a 18.2288(13)
_cell_length_b 10.6790(7)
_cell_length_c 25.053(2)
_cell_measurement_reflns_used 35938
_cell_measurement_temperature 150(2)
_cell_measurement_theta_max 29.00
_cell_measurement_theta_min 2.24
_cell_volume 4637.3(6)
_computing_cell_refinement 'APEX 2 software, Bruker Nonius 2004'
_computing_data_collection 'APEX 2 software, Bruker Nonius 2004'
_computing_data_reduction 'SAINT, Bruker Nonius 2004'
_computing_molecular_graphics 'XSEED (Barbour, 2003)'
_computing_publication_material 'local program'
_computing_structure_refinement 'SHELXL-97 (Sheldrick, 1997)'
_computing_structure_solution 'SHELXS-97 (Sheldrick, 1990)'
_diffrn_ambient_temperature 150(2)
_diffrn_measured_fraction_theta_full 0.970
_diffrn_measured_fraction_theta_max 0.970
_diffrn_measurement_device_type 'Bruker X8 Apex diffractometer'
_diffrn_measurement_method 'Rotation images'
_diffrn_radiation_monochromator graphite
_diffrn_radiation_source 'rotating anode'
_diffrn_radiation_type MoK\a
_diffrn_radiation_wavelength 0.71073
_diffrn_reflns_av_R_equivalents 0.0372
_diffrn_reflns_av_sigmaI/netI 0.0281
_diffrn_reflns_limit_h_max 22
_diffrn_reflns_limit_h_min -24
_diffrn_reflns_limit_k_max 13
_diffrn_reflns_limit_k_min -14
_diffrn_reflns_limit_l_max 33
_diffrn_reflns_limit_l_min -33
_diffrn_reflns_number 35938
_diffrn_reflns_theta_full 29.00
_diffrn_reflns_theta_max 29.00
_diffrn_reflns_theta_min 2.24
_exptl_absorpt_coefficient_mu 0.565
_exptl_absorpt_correction_T_max 1.007
_exptl_absorpt_correction_T_min 0.824
_exptl_absorpt_correction_type multi-scan
_exptl_absorpt_process_details
;
Sheldrick, G. M. (2002). SADABS v. 2.03. University of
G/ottingen, Germany.
;
_exptl_crystal_colour Green
_exptl_crystal_density_diffrn 1.503
_exptl_crystal_density_method 'not measured'
_exptl_crystal_description Fragment
_exptl_crystal_F_000 2144
_exptl_crystal_size_max 0.30
_exptl_crystal_size_mid 0.14
_exptl_crystal_size_min 0.10
_refine_diff_density_max 1.713
_refine_diff_density_min -0.371
_refine_diff_density_rms 0.094
_refine_ls_extinction_method none
_refine_ls_goodness_of_fit_ref 1.068
_refine_ls_hydrogen_treatment constr
_refine_ls_matrix_type full
_refine_ls_number_parameters 362
_refine_ls_number_reflns 6000
_refine_ls_number_restraints 30
_refine_ls_restrained_S_all 1.073
_refine_ls_R_factor_all 0.0850
_refine_ls_R_factor_gt 0.0620
_refine_ls_shift/su_max 0.001
_refine_ls_shift/su_mean 0.000
_refine_ls_structure_factor_coef Fsqd
_refine_ls_weighting_details 'calc w=1/[\s^2^(Fo^2^)+(0.1023P)^2^+6.2614P] where P=(Fo^2^+2Fc^2^)/3'
_refine_ls_weighting_scheme calc
_refine_ls_wR_factor_gt 0.1679
_refine_ls_wR_factor_ref 0.1854
_reflns_number_gt 4507
_reflns_number_total 6000
_reflns_threshold_expression >2sigma(I)
_cod_data_source_file b810393c.txt
_cod_data_source_block c:\datasets\leeds\ab59pyz\ab59pyz
_cod_depositor_comments
;
The following automatic conversions were performed:
'_symmetry_cell_setting' value 'Monoclinic' changed to 'monoclinic'
according to '/home/saulius/struct/CIF-dictionaries/cif_core.dic'
dictionary named 'cif_core.dic' version 2.4.1 from 2010-06-29.

Automatic conversion script
Id: cif_fix_enum 1527 2010-12-29 10:47:43Z saulius 
;
_cod_original_sg_symbol_H-M 'C 2/c'
_cod_original_formula_sum 'C46 H39 B2 Cu F8 N6 O8.50'
_cod_database_code 7103443

loop_
_symmetry_equiv_pos_as_xyz
'x, y, z'
'-x, y, -z+1/2'
'x+1/2, y+1/2, z'
'-x+1/2, y+1/2, -z+1/2'
'-x, -y, -z'
'x, -y, z-1/2'
'-x+1/2, -y+1/2, -z'
'x+1/2, -y+1/2, z-1/2'

loop_
_atom_site_label
_atom_site_type_symbol
_atom_site_fract_x
_atom_site_fract_y
_atom_site_fract_z
_atom_site_U_iso_or_equiv
_atom_site_adp_type
_atom_site_occupancy
_atom_site_symmetry_multiplicity
_atom_site_calc_flag
_atom_site_refinement_flags
_atom_site_disorder_assembly
_atom_site_disorder_group
Cu1 Cu 0.5000 0.64768(4) 0.7500 0.03453(16) Uani 1 2 d S . .
N2 N 0.53376(13) 0.6386(2) 0.83317(10) 0.0367(5) Uani 1 1 d . . .
C3 C 0.58798(15) 0.5545(3) 0.85931(11) 0.0397(6) Uani 1 1 d . . .
C4 C 0.61201(18) 0.5386(4) 0.91760(13) 0.0519(8) Uani 1 1 d . . .
H4 H 0.6505 0.4788 0.9353 0.062 Uiso 1 1 calc R . .
C5 C 0.5777(2) 0.6131(5) 0.94869(14) 0.0644(10) Uani 1 1 d . . .
H5 H 0.5927 0.6049 0.9884 0.077 Uiso 1 1 calc R . .
C6 C 0.5211(2) 0.7001(4) 0.92168(14) 0.0615(9) Uani 1 1 d . . .
H6 H 0.4973 0.7511 0.9427 0.074 Uiso 1 1 calc R . .
C7 C 0.49975(17) 0.7110(3) 0.86294(12) 0.0464(7) Uani 1 1 d . . .
C8 C 0.62252(15) 0.4862(3) 0.82183(12) 0.0398(6) Uani 1 1 d . . .
H8 H 0.6629 0.4275 0.8365 0.048 Uiso 1 1 calc R . .
N9 N 0.59679(12) 0.5078(2) 0.76943(9) 0.0372(5) Uani 1 1 d . . .
C10 C 0.63817(18) 0.4514(4) 0.73283(15) 0.0605(10) Uani 1 1 d . . .
H10A H 0.6831 0.4035 0.7563 0.073 Uiso 1 1 calc R . .
H10B H 0.6577 0.5190 0.7138 0.073 Uiso 1 1 calc R . .
C11 C 0.58664(17) 0.3647(3) 0.68871(14) 0.0494(8) Uani 1 1 d . . .
C12 C 0.57262(19) 0.3920(3) 0.63180(14) 0.0499(7) Uani 1 1 d . . .
H12 H 0.5932 0.4660 0.6210 0.060 Uiso 1 1 calc R . .
C13 C 0.52823(19) 0.3100(3) 0.59084(13) 0.0483(7) Uani 1 1 d . . .
H13 H 0.5189 0.3289 0.5522 0.058 Uiso 1 1 calc R . .
C14 C 0.49767(17) 0.2013(3) 0.60590(13) 0.0450(6) Uani 1 1 d . . .
C15 C 0.5117(2) 0.1727(4) 0.66311(15) 0.0575(8) Uani 1 1 d . . .
H15 H 0.4910 0.0985 0.6737 0.069 Uiso 1 1 calc R . .
C16 C 0.5564(2) 0.2547(4) 0.70438(14) 0.0601(9) Uani 1 1 d . . .
H16 H 0.5662 0.2356 0.7430 0.072 Uiso 1 1 calc R . .
C17 C 0.45364(19) 0.1119(3) 0.56091(13) 0.0495(7) Uani 1 1 d . . .
O18 O 0.44510(17) 0.1406(2) 0.51013(10) 0.0630(7) Uani 1 1 d . . .
O19 O 0.42920(16) 0.0113(3) 0.57629(10) 0.0670(7) Uani 1 1 d . . .
H19 H 0.4058 -0.0311 0.5479 0.080 Uiso 1 1 calc R . .
C20 C 0.44141(17) 0.7996(3) 0.82877(13) 0.0471(7) Uani 1 1 d . . .
H20 H 0.4141 0.8543 0.8458 0.057 Uiso 1 1 calc R . .
N21 N 0.42879(13) 0.8004(2) 0.77531(10) 0.0421(5) Uani 1 1 d . . .
C22 C 0.37197(19) 0.8890(3) 0.73988(14) 0.0490(7) Uani 1 1 d . . .
H22A H 0.3990 0.9528 0.7242 0.059 Uiso 1 1 calc R . .
H22B H 0.3446 0.9326 0.7630 0.059 Uiso 1 1 calc R . .
C23 C 0.31350(16) 0.8185(3) 0.69180(12) 0.0413(6) Uani 1 1 d . . .
C24 C 0.30788(18) 0.8445(3) 0.63574(13) 0.0455(6) Uani 1 1 d . . .
H24 H 0.3384 0.9091 0.6273 0.055 Uiso 1 1 calc R . .
C25 C 0.25767(17) 0.7758(3) 0.59255(12) 0.0456(6) Uani 1 1 d . . .
H25 H 0.2534 0.7945 0.5546 0.055 Uiso 1 1 calc R . .
C26 C 0.21351(15) 0.6795(3) 0.60464(12) 0.0393(6) Uani 1 1 d . . .
C27 C 0.21731(16) 0.6550(3) 0.66039(12) 0.0413(6) Uani 1 1 d . . .
H27 H 0.1866 0.5906 0.6687 0.050 Uiso 1 1 calc R . .
C28 C 0.26676(16) 0.7260(3) 0.70372(12) 0.0431(6) Uani 1 1 d . . .
H28 H 0.2685 0.7111 0.7415 0.052 Uiso 1 1 calc R . .
C29 C 0.16258(17) 0.6003(3) 0.55775(13) 0.0453(6) Uani 1 1 d . . .
O30 O 0.15927(18) 0.6256(3) 0.50764(10) 0.0734(8) Uani 1 1 d . . .
O31 O 0.12435(14) 0.5129(2) 0.57127(9) 0.0558(6) Uani 1 1 d . . .
H31 H 0.0984 0.4747 0.5422 0.067 Uiso 1 1 calc R . .
B32A B 0.2425(4) 0.1971(8) 0.6364(3) 0.0436(19) Uani 0.50 1 d PD . .
F33A F 0.2867(7) 0.1291(8) 0.6809(2) 0.099(3) Uani 0.50 1 d PD A 1
F34A F 0.1725(4) 0.1437(7) 0.6104(3) 0.106(2) Uani 0.50 1 d PD A 1
F35A F 0.2765(5) 0.2418(9) 0.5979(3) 0.118(3) Uani 0.50 1 d PD A 1
F36A F 0.2244(2) 0.3116(4) 0.6619(2) 0.0503(9) Uani 0.50 1 d PD A 1
B32B B 0.2411(9) 0.1771(15) 0.6324(7) 0.147(11) Uiso 0.50 1 d PD . .
F33B F 0.3157(7) 0.1579(13) 0.6636(7) 0.113(5) Uiso 0.30 1 d PD A 2
F34B F 0.1898(9) 0.1159(16) 0.6507(8) 0.156(6) Uiso 0.30 1 d PD A 2
F35B F 0.2337(11) 0.1417(17) 0.5773(6) 0.171(7) Uiso 0.30 1 d PD A 2
F36B F 0.2267(8) 0.3086(12) 0.6332(6) 0.125(5) Uiso 0.30 1 d PD A 2
F33C F 0.270(2) 0.096(3) 0.6802(11) 0.23(2) Uiso 0.20 1 d PD A 3
F34C F 0.1942(14) 0.105(2) 0.5896(10) 0.151(11) Uiso 0.20 1 d PD A 3
F35C F 0.1987(15) 0.265(2) 0.6498(12) 0.182(14) Uiso 0.20 1 d PD A 3
F36C F 0.3041(10) 0.219(2) 0.6195(9) 0.105(7) Uiso 0.20 1 d PD A 3
O37 O 0.2454(6) 0.3719(9) 0.5105(4) 0.053(2) Uiso 0.25 1 d P . .

loop_
_atom_site_aniso_label
_atom_site_aniso_U_11
_atom_site_aniso_U_22
_atom_site_aniso_U_33
_atom_site_aniso_U_23
_atom_site_aniso_U_13
_atom_site_aniso_U_12
Cu1 0.0332(2) 0.0286(2) 0.0421(3) 0.000 0.01206(18) 0.000
N2 0.0342(10) 0.0383(12) 0.0400(11) -0.0090(9) 0.0151(9) -0.0064(9)
C3 0.0343(12) 0.0438(15) 0.0397(14) 0.0024(11) 0.0093(10) -0.0072(11)
C4 0.0437(15) 0.066(2) 0.0427(15) 0.0074(14) 0.0088(12) -0.0049(14)
C5 0.056(2) 0.101(3) 0.0319(15) -0.0032(17) 0.0073(13) -0.0046(19)
C6 0.0567(19) 0.085(3) 0.0436(17) -0.0223(17) 0.0177(15) -0.0035(18)
C7 0.0402(14) 0.0557(18) 0.0420(15) -0.0132(13) 0.0110(12) -0.0039(13)
C8 0.0344(12) 0.0342(13) 0.0480(15) 0.0056(11) 0.0085(11) 0.0009(10)
N9 0.0332(10) 0.0381(12) 0.0403(12) -0.0037(9) 0.0116(9) -0.0022(9)
C10 0.0399(15) 0.086(3) 0.0603(19) -0.0315(19) 0.0228(14) -0.0136(16)
C11 0.0356(14) 0.062(2) 0.0526(17) -0.0183(14) 0.0171(12) -0.0034(13)
C12 0.0515(17) 0.0444(16) 0.0574(18) -0.0072(14) 0.0220(14) -0.0018(13)
C13 0.0553(17) 0.0461(16) 0.0460(16) -0.0044(13) 0.0191(14) 0.0012(14)
C14 0.0416(14) 0.0506(17) 0.0448(15) -0.0068(13) 0.0164(12) -0.0016(13)
C15 0.0593(19) 0.066(2) 0.0514(18) -0.0070(16) 0.0230(15) -0.0196(16)
C16 0.0560(19) 0.084(3) 0.0440(16) -0.0085(17) 0.0207(14) -0.0138(18)
C17 0.0499(17) 0.0525(18) 0.0485(17) -0.0029(14) 0.0188(14) -0.0076(14)
O18 0.0825(18) 0.0651(16) 0.0382(11) -0.0014(10) 0.0140(11) -0.0229(13)
O19 0.0799(17) 0.0678(17) 0.0507(13) -0.0019(12) 0.0166(12) -0.0301(14)
C20 0.0389(14) 0.0502(17) 0.0523(17) -0.0182(14) 0.0140(12) -0.0003(12)
N21 0.0375(11) 0.0432(13) 0.0446(13) -0.0133(10) 0.0115(10) -0.0037(10)
C22 0.0504(17) 0.0421(15) 0.0507(17) -0.0115(13) 0.0101(13) -0.0023(13)
C23 0.0397(13) 0.0379(14) 0.0447(15) -0.0054(11) 0.0110(11) 0.0048(11)
C24 0.0436(15) 0.0431(16) 0.0497(16) 0.0032(13) 0.0143(13) -0.0014(12)
C25 0.0478(15) 0.0475(17) 0.0406(15) 0.0022(12) 0.0124(12) 0.0010(13)
C26 0.0351(13) 0.0410(14) 0.0396(14) -0.0006(11) 0.0083(11) 0.0056(11)
C27 0.0356(13) 0.0422(15) 0.0460(15) 0.0025(12) 0.0125(11) 0.0020(11)
C28 0.0424(14) 0.0496(16) 0.0385(14) -0.0006(12) 0.0143(11) 0.0025(12)
C29 0.0431(15) 0.0424(15) 0.0474(16) 0.0046(13) 0.0095(12) 0.0004(12)
O30 0.091(2) 0.084(2) 0.0381(12) 0.0010(12) 0.0098(12) -0.0320(16)
O31 0.0623(14) 0.0560(14) 0.0493(12) -0.0089(10) 0.0175(10) -0.0128(11)
B32A 0.046(4) 0.036(3) 0.052(4) 0.005(3) 0.020(3) -0.008(3)
F33A 0.157(7) 0.075(4) 0.055(3) 0.006(3) 0.021(4) 0.060(4)
F34A 0.093(4) 0.107(5) 0.106(5) -0.018(4) 0.014(4) -0.066(4)
F35A 0.117(5) 0.196(9) 0.059(3) -0.037(4) 0.053(4) -0.086(6)
F36A 0.0395(18) 0.049(2) 0.063(3) 0.0064(18) 0.0165(17) -0.0022(16)

loop_
_atom_type_symbol
_atom_type_description
_atom_type_scat_dispersion_real
_atom_type_scat_dispersion_imag
_atom_type_scat_source
C C 0.0033 0.0016 'International Tables Vol C Tables 4.2.6.8 and 6.1.1.4'
H H 0.0000 0.0000 'International Tables Vol C Tables 4.2.6.8 and 6.1.1.4'
B B 0.0013 0.0007 'International Tables Vol C Tables 4.2.6.8 and 6.1.1.4'
Cu Cu 0.3201 1.2651 'International Tables Vol C Tables 4.2.6.8 and 6.1.1.4'
F F 0.0171 0.0103 'International Tables Vol C Tables 4.2.6.8 and 6.1.1.4'
N N 0.0061 0.0033 'International Tables Vol C Tables 4.2.6.8 and 6.1.1.4'
O O 0.0106 0.0060 'International Tables Vol C Tables 4.2.6.8 and 6.1.1.4'

loop_
_geom_angle_atom_site_label_1
_geom_angle_atom_site_label_2
_geom_angle_atom_site_label_3
_geom_angle
_geom_angle_site_symmetry_1
_geom_angle_site_symmetry_3
_geom_angle_publ_flag
N2 Cu1 N2 174.41(13) 2_656 . ?
N2 Cu1 N9 99.35(8) . 2_656 ?
N2 Cu1 N9 76.86(9) . . ?
N9 Cu1 N9 96.69(12) 2_656 . ?
N2 Cu1 N21 107.88(9) . 2_656 ?
N9 Cu1 N21 93.37(8) . 2_656 ?
N2 Cu1 N21 76.25(9) . . ?
N9 Cu1 N21 152.47(8) . . ?
N21 Cu1 N21 89.33(13) 2_656 . ?
C3 N2 C7 120.4(3) . . ?
C3 N2 Cu1 119.07(18) . . ?
C7 N2 Cu1 120.4(2) . . ?
N2 C3 C4 122.3(3) . . ?
N2 C3 C8 114.5(2) . . ?
C4 C3 C8 123.1(3) . . ?
C5 C4 C3 117.7(3) . . ?
C4 C5 C6 120.1(3) . . ?
C5 C6 C7 119.0(3) . . ?
N2 C7 C6 120.4(3) . . ?
N2 C7 C20 114.6(3) . . ?
C6 C7 C20 125.0(3) . . ?
N9 C8 C3 118.3(2) . . ?
C8 N9 C10 117.9(3) . . ?
C8 N9 Cu1 111.02(18) . . ?
C10 N9 Cu1 130.7(2) . . ?
N9 C10 C11 112.2(2) . . ?
C12 C11 C16 119.7(3) . . ?
C12 C11 C10 119.3(3) . . ?
C16 C11 C10 120.9(3) . . ?
C11 C12 C13 119.9(3) . . ?
C14 C13 C12 120.8(3) . . ?
C13 C14 C15 119.7(3) . . ?
C13 C14 C17 119.5(3) . . ?
C15 C14 C17 120.7(3) . . ?
C16 C15 C14 119.6(3) . . ?
C11 C16 C15 120.2(3) . . ?
O19 C17 O18 124.3(3) . . ?
O19 C17 C14 117.8(3) . . ?
O18 C17 C14 117.9(3) . . ?
N21 C20 C7 118.0(3) . . ?
C20 N21 C22 119.6(2) . . ?
C20 N21 Cu1 110.5(2) . . ?
C22 N21 Cu1 129.85(18) . . ?
N21 C22 C23 110.1(2) . . ?
C28 C23 C24 119.6(3) . . ?
C28 C23 C22 120.0(3) . . ?
C24 C23 C22 120.4(3) . . ?
C25 C24 C23 120.0(3) . . ?
C24 C25 C26 120.3(3) . . ?
C25 C26 C27 120.0(3) . . ?
C25 C26 C29 120.0(3) . . ?
C27 C26 C29 119.9(3) . . ?
C28 C27 C26 119.5(3) . . ?
C23 C28 C27 120.4(3) . . ?
O30 C29 O31 123.9(3) . . ?
O30 C29 C26 118.7(3) . . ?
O31 C29 C26 117.3(3) . . ?
F33A B32A F34A 113.4(8) . . ?
F33A B32A F35A 118.3(8) . . ?
F34A B32A F35A 111.4(7) . . ?
F33A B32A F36A 104.1(6) . . ?
F34A B32A F36A 104.8(6) . . ?
F35A B32A F36A 103.1(6) . . ?
F34B B32B F33B 114.4(13) . . ?
F34B B32B F35B 110.1(14) . . ?
F33B B32B F35B 107.5(13) . . ?
F34B B32B F36B 109.0(13) . . ?
F33B B32B F36B 107.2(12) . . ?
F35B B32B F36B 108.5(13) . . ?
F36C B32B F35C 116.5(15) . . ?
F36C B32B F34C 111.5(14) . . ?
F35C B32B F34C 110.9(15) . . ?
F36C B32B F33C 106.3(14) . . ?
F35C B32B F33C 104.3(14) . . ?
F34C B32B F33C 106.7(15) . . ?

loop_
_geom_bond_atom_site_label_1
_geom_bond_atom_site_label_2
_geom_bond_distance
_geom_bond_site_symmetry_2
_geom_bond_publ_flag
Cu1 N2 1.984(2) . ?
Cu1 N9 2.247(2) . ?
Cu1 N21 2.292(2) . ?
N2 C3 1.346(4) . ?
N2 C7 1.351(4) . ?
C3 C4 1.399(4) . ?
C3 C8 1.476(4) . ?
C4 C5 1.391(5) . ?
C5 C6 1.397(6) . ?
C6 C7 1.406(4) . ?
C7 C20 1.482(5) . ?
C8 N9 1.271(4) . ?
N9 C10 1.484(4) . ?
C10 C11 1.523(4) . ?
C11 C12 1.399(5) . ?
C11 C16 1.404(5) . ?
C12 C13 1.400(5) . ?
C13 C14 1.389(5) . ?
C14 C15 1.409(5) . ?
C14 C17 1.505(4) . ?
C15 C16 1.407(5) . ?
C17 O19 1.267(4) . ?
C17 O18 1.271(4) . ?
C20 N21 1.287(4) . ?
N21 C22 1.479(4) . ?
C22 C23 1.536(4) . ?
C23 C28 1.396(4) . ?
C23 C24 1.404(4) . ?
C24 C25 1.390(4) . ?
C25 C26 1.396(4) . ?
C26 C27 1.402(4) . ?
C26 C29 1.511(4) . ?
C27 C28 1.400(4) . ?
C29 O30 1.267(4) . ?
C29 O31 1.272(4) . ?
B32A F33A 1.364(8) . ?
B32A F34A 1.364(8) . ?
B32A F35A 1.384(8) . ?
B32A F36A 1.464(9) . ?
B32B F34B 1.333(15) . ?
B32B F33B 1.357(15) . ?
B32B F35B 1.398(16) . ?
B32B F36B 1.430(15) . ?
B32B F36C 1.363(15) . ?
B32B F35C 1.373(16) . ?
B32B F34C 1.382(16) . ?
B32B F33C 1.440(17) . ?

loop_
_geom_hbond_atom_site_label_D
_geom_hbond_atom_site_label_H
_geom_hbond_atom_site_label_A
_geom_hbond_distance_DH
_geom_hbond_distance_HA
_geom_hbond_distance_DA
_geom_hbond_angle_DHA
_geom_hbond_site_symmetry_A
C4 H4 O37 0.95 2.27 3.204(10) 167.5 2_656
O19 H19 O30 0.84 1.83 2.658(4) 169.2 7_556
O31 H31 O18 0.84 1.80 2.617(3) 165.6 7_556
